data_9017188
loop_
_publ_author_name
'Camara, F.'
'Sokolova, E.'
'Abdu, Y.'
'Hawthorne, F. C.'
'Khomyakov, A. P.'

_publ_section_title
;
 Kolskyite, (Ca[_])Na2Ti4(Si2O7)2O4(H2O)7, a group-IV
 Ti-disilicate mineral from the Khibiny alkaline massif,
 Kola Peninsula, Russia: Description and crystal structure
;
_journal_name_full 'The Canadian Mineralogist'
_journal_page_first 921
_journal_page_last 936
_journal_volume 51
_journal_year 2013
_chemical_compound_source 'Khibiny alkaline massif, Kola Peninsula, Russia'
_chemical_formula_sum
'Ba0.095 Ca0.35 F0.165 Fe0.05 H6.8 K0.075 Mg0.085 Mn0.185 Na0.965 Nb0.23 O12.335 Si2 Sr0.225 Ti1.465 Zr0.005'
_chemical_name_mineral Kolskyite
_space_group_IT_number 2
_space_group_name_Hall '-P 1'
_space_group_name_H-M_alt 'P -1'
_symmetry_space_group_name_H-M 'P -1'
_cell_angle_alpha 96.580
_cell_angle_beta 93.948
_cell_angle_gamma 89.818
_cell_formula_units_Z 2
_cell_length_a 5.387
_cell_length_b 7.091
_cell_length_c 15.473
_cell_volume 585.763
_database_code_amcsd 0020036
_exptl_crystal_density_diffrn 2.508
_cod_data_source_file inputs/fixed/downloads/07/07400.cif
_cod_data_source_block 07400
_cod_original_formula_sum
'Ti1.465 Mn.185 Nb.23 Fe.05 Zr.005 Na.965 Ca.35 Mg.085 Si2 Sr.225 Ba.095 K.075 O12.335 F.165 H6.8'
_cod_database_code 9017188

loop_
_space_group_symop_operation_xyz
x,y,z
-x,-y,-z

loop_
_atom_site_label
_atom_site_fract_x
_atom_site_fract_y
_atom_site_fract_z
_atom_site_occupancy
_atom_site_U_iso_or_equiv
_atom_site_type_symbol
_atom_site_attached_hydrogens
TiMO(1) 0.22670 0.38225 0.49412 0.78000 0.01880 Ti 0
MnMO(1) 0.22670 0.38225 0.49412 0.11500 0.01880 Mn 0
NbMO(1) 0.22670 0.38225 0.49412 0.05000 0.01880 Nb 0
Fe2+MO(1) 0.22670 0.38225 0.49412 0.05000 0.01880 Fe 0
ZrMO(1) 0.22670 0.38225 0.49412 0.00500 0.01880 Zr 0
NaMO(2) 0.24120 0.88230 0.49410 0.96500 0.02400 Na 0
MnMO(2) 0.24120 0.88230 0.49410 0.02000 0.02400 Mn 0
CaMO(2) 0.24120 0.88230 0.49410 0.01500 0.02400 Ca 0
TiMH 0.05680 0.09422 0.29925 0.68500 0.01430 Ti 0
NbMH 0.05680 0.09422 0.29925 0.18000 0.01430 Nb 0
MgMH 0.05680 0.09422 0.29925 0.08500 0.01430 Mg 0
MnMH 0.05680 0.09422 0.29925 0.05000 0.01430 Mn 0
Si(1) 0.57030 0.81110 0.33161 1.00000 0.01130 Si 0
Si(2) 0.55370 0.37880 0.32064 1.00000 0.01000 Si 0
CaAP 0.03840 0.57780 0.22040 0.33500 0.03470 Ca 0
SraAP 0.03840 0.57780 0.22040 0.17000 0.03470 Sr 0
BaAP 0.03840 0.57780 0.22040 0.09500 0.03470 Ba 0
KAP 0.03840 0.57780 0.22040 0.07500 0.03470 K 0
WatBP 0.53210 0.05080 0.16090 0.55000 0.02020 O 2
SrBP 0.53210 0.05080 0.16090 0.05500 0.02020 Sr 0
O(1) 0.60280 0.81640 0.43540 1.00000 0.02490 O 0
O(2) 0.55580 0.59040 0.28850 1.00000 0.02090 O 0
O(3) 0.31300 0.90190 0.29940 1.00000 0.03010 O 0
O(4) 0.29960 0.28300 0.27600 1.00000 0.02080 O 0
O(5) 0.81000 0.89770 0.29370 1.00000 0.02920 O 0
O(6) 0.55470 0.39910 0.42610 1.00000 0.01520 O 0
O(7) 0.79490 0.27640 0.28100 1.00000 0.02250 O 0
OXOM 0.08400 0.16140 0.41790 1.00000 0.02400 O 0
OXOA 0.05420 0.58250 0.43290 0.83500 0.01470 O 0
FXOA 0.05420 0.58250 0.43290 0.16500 0.01470 F 0
WatXPM 0.03230 0.03380 0.16010 0.80000 0.03700 O 2
O-HXPM 0.03230 0.03380 0.16010 0.20000 0.03700 O 1
WatXPA(1) 0.83200 0.33600 0.09100 0.16000 0.04200 O 2
WatXPA(2) 0.25000 0.69200 0.08800 0.16000 0.04800 O 2
WatXPA(3) 0.75400 0.71100 0.09300 0.16000 0.04900 O 2
WatXPA(4) 0.23600 0.34000 0.08600 0.16000 0.05000 O 2
WatXPB 0.56800 0.71700 0.09400 0.16000 0.06300 O 2
Wat(1) 0.15300 0.99300 0.00100 0.30000 0.04700 O 2
Wat(2) 0.71400 0.50000 -0.00230 0.50000 0.03900 O 2
Wat(3) 0.52800 0.04200 0.11900 0.35000 0.02200 O 2

loop_
_cod_changelog_entry_id
_cod_changelog_entry_author
_cod_changelog_entry_date
_cod_changelog_entry_text
1
;cod-tools version 3.8.0
Id: cif_guess_AMCSD_atom_types 9581 2023-05-17 12:35:41Z saulius
;
2023-05-23T09:20:30+03:00
;Derived atom types and hydrogen counts
from atom names that follow the AMCSD naming convention
(Wat == water, O-H == hydroxyl).
;

loop_
_cod_related_entry_id
_cod_related_entry_database
_cod_related_entry_code
1 AMCSD 0020036
